data_7238362
loop_
_publ_author_name
'Zheng, Lei'
'Qiu, Xinmin'
'Xu, Yan'
'Fu, Jie'
'Yuan, Yan'
'Zhu, Dunru'
'Chen, Su'

_publ_section_title
;
 Second structural directing agent induces the formation of 1D organic
 templated terbium sulfate
;
_journal_issue 7
_journal_name_full CrystEngComm
_journal_page_first 2714
_journal_paper_doi 10.1039/c0ce00895h
_journal_volume 13
_journal_year 2011
_chemical_formula_sum 'C2 H14 N O14 S3 Tb'
_chemical_formula_weight 531.24
_space_group_IT_number 2
_space_group_name_Hall '-P 1'
_space_group_name_H-M_alt 'P -1'
_symmetry_cell_setting triclinic
_symmetry_space_group_name_H-M 'P -1'
_atom_sites_solution_hydrogens geom
_atom_sites_solution_primary direct
_atom_sites_solution_secondary difmap
_audit_creation_method SHELXL-97
_cell_angle_alpha 71.087(2)
_cell_angle_beta 78.189(2)
_cell_angle_gamma 79.218(2)
_cell_formula_units_Z 2
_cell_length_a 9.1889(14)
_cell_length_b 9.3069(14)
_cell_length_c 9.5114(14)
_cell_measurement_reflns_used 3330
_cell_measurement_temperature 296(2)
_cell_measurement_theta_max 27.00
_cell_measurement_theta_min 2.74
_cell_volume 746.78(19)
_computing_cell_refinement 'SAINT (Bruker, 2005)'
_computing_data_collection 'APEX2 (Bruker, 2005)'
_computing_data_reduction SAINT
_computing_molecular_graphics SHELXTL
_computing_publication_material SHELXTL
_computing_structure_refinement 'SHELXL-97 (Sheldrick, 1997)'
_computing_structure_solution 'SHELXS-97 (Sheldrick, 1990)'
_diffrn_ambient_temperature 296(2)
_diffrn_measured_fraction_theta_full 0.988
_diffrn_measured_fraction_theta_max 0.988
_diffrn_measurement_device_type 'Bruker Apex2 CCD'
_diffrn_measurement_method '\w scans'
_diffrn_radiation_monochromator graphite
_diffrn_radiation_source 'fine-focus sealed tube'
_diffrn_radiation_type MoK\a
_diffrn_radiation_wavelength 0.71073
_diffrn_reflns_av_R_equivalents 0.0197
_diffrn_reflns_av_sigmaI/netI 0.0312
_diffrn_reflns_limit_h_max 10
_diffrn_reflns_limit_h_min -10
_diffrn_reflns_limit_k_max 10
_diffrn_reflns_limit_k_min -11
_diffrn_reflns_limit_l_max 11
_diffrn_reflns_limit_l_min -11
_diffrn_reflns_number 5228
_diffrn_reflns_theta_full 25.00
_diffrn_reflns_theta_max 25.00
_diffrn_reflns_theta_min 2.28
_exptl_absorpt_coefficient_mu 5.223
_exptl_absorpt_correction_T_max 0.6507
_exptl_absorpt_correction_T_min 0.5500
_exptl_absorpt_correction_type multi-scan
_exptl_absorpt_process_details '(SADABS; Sheldrick, 2003)'
_exptl_crystal_colour Colorless
_exptl_crystal_density_diffrn 2.363
_exptl_crystal_density_method 'not measured'
_exptl_crystal_description Block
_exptl_crystal_F_000 516
_exptl_crystal_size_max 0.13
_exptl_crystal_size_mid 0.12
_exptl_crystal_size_min 0.09
_refine_diff_density_max 0.711
_refine_diff_density_min -0.660
_refine_diff_density_rms 0.161
_refine_ls_extinction_method none
_refine_ls_goodness_of_fit_ref 1.474
_refine_ls_hydrogen_treatment mixed
_refine_ls_matrix_type full
_refine_ls_number_parameters 208
_refine_ls_number_reflns 2586
_refine_ls_number_restraints 6
_refine_ls_restrained_S_all 1.474
_refine_ls_R_factor_all 0.0287
_refine_ls_R_factor_gt 0.0259
_refine_ls_shift/su_max 0.001
_refine_ls_shift/su_mean 0.000
_refine_ls_structure_factor_coef Fsqd
_refine_ls_weighting_details 'calc w=1/[\s^2^(Fo^2^)+(0.0342P)^2^+0.0440P] where P=(Fo^2^+2Fc^2^)/3'
_refine_ls_weighting_scheme calc
_refine_ls_wR_factor_gt 0.0796
_refine_ls_wR_factor_ref 0.0803
_reflns_number_gt 2407
_reflns_number_total 2586
_reflns_threshold_expression >2sigma(I)
_cod_data_source_file c0ce00895h.txt
_cod_data_source_block zl-22
_cod_depositor_comments
;
The following automatic conversions were performed:

data item '_symmetry_cell_setting' value 'Triclinic' was changed to
'triclinic' in accordance with the
/home/saulius/struct/COD-crude-data/automatic-downloads/DataCite-retrospective/RSC/depositions/lib/dictionaries/cif_core.dic
dictionary named 'cif_core.dic' version 2.4.2 last updated on
2011-04-26.

Automatic conversion script
Id: cif_fix_values 6909 2019-04-08 15:41:33Z antanas 
;
_cod_original_sg_symbol_H-M 'P-1 '
_cod_database_code 7238362

loop_
_symmetry_equiv_pos_as_xyz
'x, y, z'
'-x, -y, -z'

loop_
_atom_site_label
_atom_site_type_symbol
_atom_site_fract_x
_atom_site_fract_y
_atom_site_fract_z
_atom_site_U_iso_or_equiv
_atom_site_adp_type
_atom_site_occupancy
_atom_site_symmetry_multiplicity
_atom_site_calc_flag
_atom_site_refinement_flags
Tb1 Tb -0.05118(3) -0.89092(3) 0.74285(3) 0.01793(12) Uani 1 1 d .
S1 S 0.20134(16) -1.02014(17) 0.54354(16) 0.0190(3) Uani 1 1 d .
S2 S 0.11831(17) -0.80918(17) 0.94624(17) 0.0227(3) Uani 1 1 d .
S3 S -0.25905(17) -0.59283(18) 0.6780(2) 0.0294(4) Uani 1 1 d .
O1 O 0.1906(5) -1.0743(5) 0.4182(5) 0.0291(10) Uani 1 1 d .
O2 O 0.3570(4) -1.0419(5) 0.5642(5) 0.0277(10) Uani 1 1 d .
O3 O 0.1348(5) -0.8591(5) 0.5184(5) 0.0279(10) Uani 1 1 d .
O4 O 0.1095(4) -1.1040(4) 0.6838(4) 0.0217(9) Uani 1 1 d .
O5 O -0.2984(5) -0.7420(5) 0.7860(5) 0.0279(10) Uani 1 1 d .
O6 O -0.0970(5) -0.6279(4) 0.6188(5) 0.0271(10) Uani 1 1 d .
O7 O -0.2784(6) -0.4781(5) 0.7537(7) 0.0508(15) Uani 1 1 d .
O8 O -0.3458(6) -0.5458(6) 0.5559(6) 0.0551(16) Uani 1 1 d .
O9 O 0.1827(5) -0.8595(6) 0.8105(5) 0.0323(11) Uani 1 1 d .
O10 O 0.1772(5) -0.9199(5) 1.0797(5) 0.0284(10) Uani 1 1 d .
O11 O -0.0443(5) -0.8189(6) 0.9642(5) 0.0393(13) Uani 1 1 d .
O12 O 0.1517(7) -0.6582(6) 0.9258(6) 0.0563(16) Uani 1 1 d .
O1W O 0.0146(7) -1.3961(7) 0.7102(8) 0.0550(15) Uani 1 1 d D
H1WA H -0.078(4) -1.388(11) 0.752(10) 0.082 Uiso 1 1 d D
H1WB H 0.035(11) -1.305(5) 0.701(11) 0.082 Uiso 1 1 d D
H1WC H 0.030(12) -1.435(10) 0.636(7) 0.082 Uiso 1 1 d D
O2W O 0.4436(8) -0.7605(8) 0.5975(9) 0.0669(18) Uani 1 1 d D
H2WA H 0.428(13) -0.665(5) 0.545(11) 0.100 Uiso 1 1 d D
H2WB H 0.366(8) -0.785(13) 0.666(9) 0.100 Uiso 1 1 d D
H2WC H 0.483(12) -0.835(9) 0.560(12) 0.100 Uiso 1 1 d D
N1 N 0.3618(6) -0.2197(8) -0.1043(7) 0.0426(16) Uani 1 1 d .
H1A H 0.3215 -0.2293 -0.0076 0.051 Uiso 1 1 calc R
H1B H 0.3038 -0.1442 -0.1621 0.051 Uiso 1 1 calc R
C1 C 0.5139(9) -0.1737(10) -0.1312(9) 0.053(2) Uani 1 1 d .
H1C H 0.5067 -0.0792 -0.1083 0.080 Uiso 1 1 calc R
H1D H 0.5571 -0.1602 -0.2347 0.080 Uiso 1 1 calc R
H1E H 0.5762 -0.2520 -0.0679 0.080 Uiso 1 1 calc R
C2 C 0.3579(10) -0.3610(10) -0.1350(10) 0.058(2) Uani 1 1 d .
H2A H 0.2561 -0.3817 -0.1161 0.086 Uiso 1 1 calc R
H2B H 0.4161 -0.4434 -0.0710 0.086 Uiso 1 1 calc R
H2C H 0.3991 -0.3517 -0.2384 0.086 Uiso 1 1 calc R

loop_
_atom_site_aniso_label
_atom_site_aniso_U_11
_atom_site_aniso_U_22
_atom_site_aniso_U_33
_atom_site_aniso_U_23
_atom_site_aniso_U_13
_atom_site_aniso_U_12
Tb1 0.01722(17) 0.01910(18) 0.01814(18) -0.00701(12) -0.00178(11) -0.00237(11)
S1 0.0166(7) 0.0224(8) 0.0198(8) -0.0089(6) -0.0027(6) -0.0024(6)
S2 0.0270(8) 0.0209(8) 0.0217(8) -0.0030(6) -0.0072(6) -0.0087(6)
S3 0.0224(8) 0.0213(8) 0.0434(10) -0.0074(7) -0.0086(7) 0.0000(6)
O1 0.023(2) 0.044(3) 0.028(2) -0.023(2) -0.0063(19) 0.001(2)
O2 0.018(2) 0.036(3) 0.033(2) -0.014(2) -0.0042(18) -0.0059(19)
O3 0.029(2) 0.029(2) 0.025(2) -0.011(2) -0.0026(19) 0.0012(19)
O4 0.025(2) 0.017(2) 0.020(2) -0.0022(17) 0.0010(17) -0.0053(17)
O5 0.020(2) 0.031(3) 0.034(3) -0.015(2) -0.0036(19) -0.0002(18)
O6 0.030(2) 0.012(2) 0.031(2) 0.0027(18) 0.0019(19) -0.0058(17)
O7 0.035(3) 0.027(3) 0.091(4) -0.030(3) 0.010(3) -0.007(2)
O8 0.053(3) 0.036(3) 0.065(4) 0.021(3) -0.035(3) -0.017(3)
O9 0.028(2) 0.049(3) 0.021(2) -0.008(2) 0.0035(19) -0.019(2)
O10 0.036(3) 0.025(2) 0.020(2) 0.0077(19) -0.0105(19) -0.013(2)
O11 0.022(2) 0.069(4) 0.039(3) -0.036(3) -0.006(2) 0.002(2)
O12 0.086(4) 0.028(3) 0.065(4) -0.004(3) -0.049(3) -0.010(3)
O1W 0.062(4) 0.037(3) 0.065(4) -0.006(3) -0.011(3) -0.019(3)
O2W 0.054(4) 0.053(4) 0.091(5) -0.034(4) 0.012(3) -0.003(3)
N1 0.028(3) 0.059(4) 0.037(4) -0.014(3) -0.007(3) 0.005(3)
C1 0.050(5) 0.051(5) 0.054(5) -0.001(4) -0.005(4) -0.021(4)
C2 0.057(6) 0.058(6) 0.058(6) -0.016(5) -0.020(4) -0.001(4)

loop_
_atom_type_symbol
_atom_type_description
_atom_type_scat_dispersion_real
_atom_type_scat_dispersion_imag
_atom_type_scat_source
C C 0.0033 0.0016 'International Tables Vol C Tables 4.2.6.8 and 6.1.1.4'
H H 0.0000 0.0000 'International Tables Vol C Tables 4.2.6.8 and 6.1.1.4'
N N 0.0061 0.0033 'International Tables Vol C Tables 4.2.6.8 and 6.1.1.4'
O O 0.0106 0.0060 'International Tables Vol C Tables 4.2.6.8 and 6.1.1.4'
S S 0.1246 0.1234 'International Tables Vol C Tables 4.2.6.8 and 6.1.1.4'
Tb Tb -0.1723 4.1537 'International Tables Vol C Tables 4.2.6.8 and 6.1.1.4'

loop_
_geom_angle_atom_site_label_1
_geom_angle_atom_site_label_2
_geom_angle_atom_site_label_3
_geom_angle
_geom_angle_site_symmetry_1
_geom_angle_site_symmetry_3
O1 Tb1 O6 86.37(16) 2_536 .
O1 Tb1 O10 83.82(16) 2_536 2_537
O6 Tb1 O10 138.55(15) . 2_537
O1 Tb1 O4 82.48(14) 2_536 .
O6 Tb1 O4 135.13(14) . .
O10 Tb1 O4 83.17(14) 2_537 .
O1 Tb1 O11 148.99(15) 2_536 .
O6 Tb1 O11 86.74(17) . .
O10 Tb1 O11 81.54(16) 2_537 .
O4 Tb1 O11 122.40(15) . .
O1 Tb1 O3 80.63(15) 2_536 .
O6 Tb1 O3 77.31(14) . .
O10 Tb1 O3 139.63(15) 2_537 .
O4 Tb1 O3 58.05(14) . .
O11 Tb1 O3 126.95(15) . .
O1 Tb1 O9 153.27(15) 2_536 .
O6 Tb1 O9 91.62(15) . .
O10 Tb1 O9 113.98(15) 2_537 .
O4 Tb1 O9 80.25(15) . .
O11 Tb1 O9 57.12(14) . .
O3 Tb1 O9 72.95(14) . .
O1 Tb1 O5 74.65(14) 2_536 .
O6 Tb1 O5 58.43(14) . .
O10 Tb1 O5 80.14(15) 2_537 .
O4 Tb1 O5 152.90(15) . .
O11 Tb1 O5 76.00(14) . .
O3 Tb1 O5 129.84(14) . .
O9 Tb1 O5 126.16(14) . .
O1 Tb1 S1 81.47(10) 2_536 .
O6 Tb1 S1 106.18(10) . .
O10 Tb1 S1 111.97(12) 2_537 .
O4 Tb1 S1 29.20(9) . .
O11 Tb1 S1 129.42(11) . .
O3 Tb1 S1 28.89(10) . .
O9 Tb1 S1 73.50(11) . .
O5 Tb1 S1 151.97(10) . .
O1 Tb1 S3 78.51(11) 2_536 .
O6 Tb1 S3 29.05(11) . .
O10 Tb1 S3 109.54(12) 2_537 .
O4 Tb1 S3 155.64(10) . .
O11 Tb1 S3 80.87(12) . .
O3 Tb1 S3 103.50(11) . .
O9 Tb1 S3 111.20(12) . .
O5 Tb1 S3 29.40(11) . .
S1 Tb1 S3 131.16(4) . .
O1 Tb1 S2 173.90(11) 2_536 .
O6 Tb1 S2 87.78(11) . .
O10 Tb1 S2 99.47(11) 2_537 .
O4 Tb1 S2 102.96(10) . .
O11 Tb1 S2 28.49(11) . .
O3 Tb1 S2 99.78(11) . .
O9 Tb1 S2 28.68(10) . .
O5 Tb1 S2 100.75(10) . .
S1 Tb1 S2 101.87(4) . .
S3 Tb1 S2 95.50(4) . .
O2 S1 O1 109.6(2) . .
O2 S1 O3 111.6(3) . .
O1 S1 O3 110.9(3) . .
O2 S1 O4 110.2(3) . .
O1 S1 O4 110.3(3) . .
O3 S1 O4 104.2(2) . .
O2 S1 Tb1 122.81(18) . .
O1 S1 Tb1 127.59(18) . .
O3 S1 Tb1 52.67(17) . .
O4 S1 Tb1 51.66(15) . .
O12 S2 O10 110.5(3) . .
O12 S2 O11 113.9(3) . .
O10 S2 O11 108.1(3) . .
O12 S2 O9 110.8(3) . .
O10 S2 O9 109.9(3) . .
O11 S2 O9 103.4(3) . .
O12 S2 Tb1 124.9(2) . .
O10 S2 Tb1 124.63(18) . .
O11 S2 Tb1 51.08(17) . .
O9 S2 Tb1 52.49(18) . .
O7 S3 O8 111.9(3) . .
O7 S3 O5 110.8(3) . .
O8 S3 O5 110.3(3) . .
O7 S3 O6 110.2(3) . .
O8 S3 O6 109.6(3) . .
O5 S3 O6 103.7(2) . .
O7 S3 Tb1 126.1(2) . .
O8 S3 Tb1 121.8(3) . .
O5 S3 Tb1 54.09(16) . .
O6 S3 Tb1 49.68(16) . .
S1 O1 Tb1 150.8(3) . 2_536
S1 O3 Tb1 98.4(2) . .
S1 O4 Tb1 99.14(19) . .
S3 O5 Tb1 96.5(2) . .
S3 O6 Tb1 101.3(2) . .
S2 O9 Tb1 98.8(2) . .
S2 O10 Tb1 125.3(2) . 2_537
S2 O11 Tb1 100.4(2) . .
H1WA O1W H1WB 99(9) . .
H1WA O1W H1WC 113(10) . .
H1WB O1W H1WC 123(9) . .
H2WA O2W H2WB 110(10) . .
H2WA O2W H2WC 124(10) . .
H2WB O2W H2WC 111(10) . .
C2 N1 C1 114.7(6) . .
C2 N1 H1A 108.6 . .
C1 N1 H1A 108.6 . .
C2 N1 H1B 108.6 . .
C1 N1 H1B 108.6 . .
H1A N1 H1B 107.6 . .
N1 C1 H1C 109.5 . .
N1 C1 H1D 109.5 . .
H1C C1 H1D 109.5 . .
N1 C1 H1E 109.5 . .
H1C C1 H1E 109.5 . .
H1D C1 H1E 109.5 . .
N1 C2 H2A 109.5 . .
N1 C2 H2B 109.5 . .
H2A C2 H2B 109.5 . .
N1 C2 H2C 109.5 . .
H2A C2 H2C 109.5 . .
H2B C2 H2C 109.5 . .

loop_
_geom_bond_atom_site_label_1
_geom_bond_atom_site_label_2
_geom_bond_distance
_geom_bond_site_symmetry_2
Tb1 O1 2.318(4) 2_536
Tb1 O6 2.347(4) .
Tb1 O10 2.307(4) 2_537
Tb1 O4 2.391(4) .
Tb1 O11 2.423(4) .
Tb1 O3 2.419(4) .
Tb1 O9 2.458(4) .
Tb1 O5 2.461(4) .
Tb1 S1 3.0095(14) .
Tb1 S3 3.0193(16) .
Tb1 S2 3.0623(15) .
S1 O2 1.451(4) .
S1 O1 1.463(4) .
S1 O3 1.470(4) .
S1 O4 1.487(4) .
S2 O12 1.437(5) .
S2 O10 1.480(4) .
S2 O11 1.485(5) .
S2 O9 1.487(4) .
S3 O7 1.438(5) .
S3 O8 1.447(5) .
S3 O5 1.492(5) .
S3 O6 1.495(4) .
O1 Tb1 2.318(4) 2_536
O10 Tb1 2.307(4) 2_537
O1W H1WA 0.87(2) .
O1W H1WB 0.88(2) .
O1W H1WC 0.87(2) .
O2W H2WA 0.87(2) .
O2W H2WB 0.87(2) .
O2W H2WC 0.87(2) .
N1 C2 1.444(10) .
N1 C1 1.486(9) .
N1 H1A 0.9000 .
N1 H1B 0.9000 .
C1 H1C 0.9600 .
C1 H1D 0.9600 .
C1 H1E 0.9600 .
C2 H2A 0.9600 .
C2 H2B 0.9600 .
C2 H2C 0.9600 .
